data_1567732
loop_
_publ_author_name
'Chen, Zhi'
'Li, Yu-Fan'
'Tan, Shun-Zhong'
'Ouyang, Qin'
'Chen, Zhi-Chao'
'Du, Wei'
'Chen, Ying-Chun'

_publ_section_title
;
 Formal nucleophilic pyrrolylmethylation via palladium-based auto-tandem
 catalysis: switchable regiodivergent synthesis and remote chirality
 transfer
;
_journal_issue 42
_journal_name_full 'Chemical Science'
_journal_page_first 12433
_journal_page_last 12439
_journal_paper_doi 10.1039/D2SC05210E
_journal_volume 13
_journal_year 2022
_chemical_formula_moiety 'C27 H28 N2 O4 S2'
_chemical_formula_sum 'C27 H28 N2 O4 S2'
_chemical_formula_weight 508.63
_space_group_crystal_system monoclinic
_space_group_IT_number 14
_space_group_name_Hall '-P 2yn'
_space_group_name_H-M_alt 'P 1 21/n 1'
_atom_sites_solution_hydrogens geom
_atom_sites_solution_primary direct
_audit_creation_date 2020-11-12
_audit_creation_method
;
Olex2 1.2
(compiled 2016.02.19 svn.r3266 for OlexSys, GUI svn.r5155)
;
_audit_update_record
;
2022-07-07 deposited with the CCDC.	2022-10-06 downloaded from the CCDC.
;
_cell_angle_alpha 90
_cell_angle_beta 96.065(3)
_cell_angle_gamma 90
_cell_formula_units_Z 4
_cell_length_a 9.4288(3)
_cell_length_b 10.4362(3)
_cell_length_c 26.2815(7)
_cell_measurement_reflns_used 4396
_cell_measurement_temperature 296.87(12)
_cell_measurement_theta_max 71.2160
_cell_measurement_theta_min 4.5520
_cell_volume 2571.65(13)
_computing_cell_refinement 'CrysAlisPro 1.171.39.46e (Rigaku OD, 2018)'
_computing_data_collection 'CrysAlisPro 1.171.39.46e (Rigaku OD, 2018)'
_computing_data_reduction 'CrysAlisPro 1.171.39.46e (Rigaku OD, 2018)'
_computing_molecular_graphics 'Olex2 (Dolomanov et al., 2009)'
_computing_publication_material 'Olex2 (Dolomanov et al., 2009)'
_computing_structure_refinement 'ShelXL (Sheldrick, 2015)'
_computing_structure_solution 'ShelXT (Sheldrick, 2015)'
_diffrn_ambient_environment air
_diffrn_ambient_temperature 296.87(12)
_diffrn_detector 'CCD plate'
_diffrn_detector_area_resol_mean 15.9595
_diffrn_detector_type EosS2
_diffrn_measured_fraction_theta_full 1.000
_diffrn_measured_fraction_theta_max 0.985
_diffrn_measurement_details
;
List of Runs (angles in degrees, time in seconds):

  # Type    Start    End  Width  t~exp~   \w     \q     \k     \f   Frames
#--------------------------------------------------------------------------
  1  \w    -57.00  36.00   1.00    1.20    --  -34.98  38.00  60.00   93
  2  \w    -53.00  33.00   1.00    1.20    --  -34.98  57.00 -90.00   86
  3  \w    -34.00  64.00   1.00    1.20    --   34.98 -77.00 -60.00   98
  4  \w      1.00  75.00   1.00    1.20    --   34.98 -99.00-120.00   74
  5  \w     16.00 103.00   1.00    1.20    --   34.98  57.00   0.00   87
  6  \w    -34.00  64.00   1.00    1.20    --   34.98 -77.00 -30.00   98
  7  \w    -33.00  53.00   1.00    1.20    --   34.98 -57.00-150.00   86
  8  \w     87.00 177.00   1.00    4.79    --  106.90  45.00   0.00   90
  9  \w     57.00 151.00   1.00    4.79    --  106.90 178.00-180.00   94
 10  \w     82.00 174.00   1.00    4.79    --  106.90 145.00-106.00   92
 11  \w     87.00 177.00   1.00    4.79    --  106.90  45.00  60.00   90
 12  \w     39.00 127.00   1.00    4.79    --  106.90 -61.00  90.00   88
 13  \w     37.00 110.00   1.00    4.79    --  106.90 -94.00 120.00   73
 14  \w     35.00 133.00   1.00    4.79    --  106.90 -30.00-120.00   98
 15  \w     39.00 127.00   1.00    4.79    --  106.90 -61.00 -30.00   88
;
_diffrn_measurement_device 'four-circle diffractometer'
_diffrn_measurement_device_type 'New Gemini, Dual, Cu at home/near, EosS2'
_diffrn_measurement_method '\w scans'
_diffrn_orient_matrix_type 'CrysAlisPro convention (1999,Acta A55,543-557)'
_diffrn_orient_matrix_UB_11 -0.1102698000
_diffrn_orient_matrix_UB_12 -0.0004283000
_diffrn_orient_matrix_UB_13 0.0392873000
_diffrn_orient_matrix_UB_21 0.1212625000
_diffrn_orient_matrix_UB_22 0.0140992000
_diffrn_orient_matrix_UB_23 0.0437536000
_diffrn_orient_matrix_UB_31 -0.0119579000
_diffrn_orient_matrix_UB_32 0.1469215000
_diffrn_orient_matrix_UB_33 -0.0040605000
_diffrn_radiation_monochromator graphite
_diffrn_radiation_probe x-ray
_diffrn_radiation_type CuK\a
_diffrn_radiation_wavelength 1.54184
_diffrn_reflns_av_R_equivalents 0.0507
_diffrn_reflns_av_unetI/netI 0.0434
_diffrn_reflns_Laue_measured_fraction_full 1.000
_diffrn_reflns_Laue_measured_fraction_max 0.985
_diffrn_reflns_limit_h_max 11
_diffrn_reflns_limit_h_min -11
_diffrn_reflns_limit_k_max 12
_diffrn_reflns_limit_k_min -8
_diffrn_reflns_limit_l_max 27
_diffrn_reflns_limit_l_min -31
_diffrn_reflns_number 14349
_diffrn_reflns_point_group_measured_fraction_full 1.000
_diffrn_reflns_point_group_measured_fraction_max 0.985
_diffrn_reflns_theta_full 67.684
_diffrn_reflns_theta_max 71.330
_diffrn_reflns_theta_min 3.382
_diffrn_source 'fine-focus sealed X-ray tube'
_diffrn_source_type 'Enhance (Cu) X-ray Source'
_exptl_absorpt_coefficient_mu 2.169
_exptl_absorpt_correction_T_max 1.00000
_exptl_absorpt_correction_T_min 0.30661
_exptl_absorpt_correction_type multi-scan
_exptl_absorpt_process_details
;
CrysAlisPro 1.171.39.46e (Rigaku Oxford Diffraction, 2018)
Empirical absorption correction using spherical harmonics,
 implemented in SCALE3 ABSPACK scaling algorithm.
;
_exptl_crystal_colour 'clear light colourless'
_exptl_crystal_colour_lustre clear
_exptl_crystal_colour_modifier light
_exptl_crystal_colour_primary colourless
_exptl_crystal_density_diffrn 1.314
_exptl_crystal_description plate
_exptl_crystal_F_000 1072
_exptl_crystal_size_max 0.5
_exptl_crystal_size_mid 0.35
_exptl_crystal_size_min 0.1
_refine_diff_density_max 0.455
_refine_diff_density_min -0.295
_refine_diff_density_rms 0.073
_refine_ls_extinction_method none
_refine_ls_goodness_of_fit_ref 1.021
_refine_ls_hydrogen_treatment constr
_refine_ls_matrix_type full
_refine_ls_number_parameters 319
_refine_ls_number_reflns 4931
_refine_ls_number_restraints 0
_refine_ls_restrained_S_all 1.021
_refine_ls_R_factor_all 0.0749
_refine_ls_R_factor_gt 0.0639
_refine_ls_shift/su_max 0.001
_refine_ls_shift/su_mean 0.000
_refine_ls_structure_factor_coef Fsqd
_refine_ls_weighting_details 'w=1/[\s^2^(Fo^2^)+(0.1235P)^2^+0.4727P] where P=(Fo^2^+2Fc^2^)/3'
_refine_ls_weighting_scheme calc
_refine_ls_wR_factor_gt 0.1703
_refine_ls_wR_factor_ref 0.1898
_reflns_Friedel_coverage 0.000
_reflns_number_gt 3991
_reflns_number_total 4931
_reflns_threshold_expression 'I > 2\s(I)'
_cod_data_source_file d2sc05210e2.cif
_cod_data_source_block 4a
_cod_depositor_comments 'Adding full bibliography for 1567732--1567733.cif.'
_cod_original_cell_volume 2571.67(13)
_cod_database_code 1567732
_shelx_space_group_comment
;
The symmetry employed for this shelxl refinement is uniquely defined
by the following loop, which should always be used as a source of
symmetry information in preference to the above space-group names.
They are only intended as comments.
;
_reflns_odcompleteness_completeness 99.90
_reflns_odcompleteness_iscentric 1
_reflns_odcompleteness_theta 66.97
_olex2_refinement_description
;
1. Fixed Uiso
 At 1.2 times of:
  All C(H) groups, All C(H,H) groups, All N(H) groups
 At 1.5 times of:
  All C(H,H,H) groups
2.a Ternary CH refined with riding coordinates:
 C00C(H00C)
2.b Secondary CH2 refined with riding coordinates:
 C00G(H00A,H00B)
2.c Aromatic/amide H refined with riding coordinates:
 N007(H007), C00E(H00E), C00F(H00F), C00I(H00I), C00J(H00J), C00K(H00K),
 C00M(H00M), C00N(H00N), C00O(H00O), C00Q(H00Q), C00R(H00R), C00S(H00S),
 C00T(H00T), C00U(H00U), C00V(H00V), C00W(H00W)
2.d Idealised Me refined as rotating group:
 C00X(H00D,H00G,H00H), C00Y(H00L,H00P,H00X), C00Z(H00Y,H,HA)
;
_shelx_shelxl_version_number 2014/7
_olex2_date_sample_data_collection 2020-11-10
_olex2_submission_special_instructions 'No special instructions were received'
_oxdiff_exptl_absorpt_empirical_details
;
Empirical correction (ABSPACK) includes:
- Absorption correction using spherical harmonics
- Frame scaling
- Detector area scaling
;
_oxdiff_exptl_absorpt_empirical_full_max 2.494
_oxdiff_exptl_absorpt_empirical_full_min 0.673

loop_
_space_group_symop_operation_xyz
'x, y, z'
'-x+1/2, y+1/2, -z+1/2'
'-x, -y, -z'
'x-1/2, -y-1/2, z-1/2'

loop_
_atom_site_label
_atom_site_type_symbol
_atom_site_fract_x
_atom_site_fract_y
_atom_site_fract_z
_atom_site_U_iso_or_equiv
_atom_site_adp_type
_atom_site_occupancy
_atom_site_site_symmetry_order
_atom_site_calc_flag
_atom_site_refinement_flags_posn
_atom_site_refinement_flags_adp
_atom_site_refinement_flags_occupancy
_atom_site_disorder_assembly
_atom_site_disorder_group
S01 S 0.28056(7) 0.30687(6) 0.73348(2) 0.0463(2) Uani 1 1 d . . . . .
S02 S 0.44877(8) 0.70930(7) 0.57710(2) 0.0494(2) Uani 1 1 d . . . . .
O003 O 0.2912(3) 0.2198(2) 0.77596(8) 0.0618(6) Uani 1 1 d . . . . .
O004 O 0.4038(3) 0.8333(2) 0.59040(9) 0.0641(6) Uani 1 1 d . . . . .
O005 O 0.1435(2) 0.3416(2) 0.70945(9) 0.0638(6) Uani 1 1 d . . . . .
O006 O 0.5320(3) 0.6911(2) 0.53528(8) 0.0653(6) Uani 1 1 d . . . . .
N007 N 0.3573(2) 0.4398(2) 0.75195(8) 0.0436(5) Uani 1 1 d . . . . .
H007 H 0.3124 0.5112 0.7470 0.052 Uiso 1 1 calc R . . . .
N008 N 0.5495(2) 0.6545(2) 0.62838(8) 0.0477(5) Uani 1 1 d . . . . .
C009 C 0.5890(3) 0.5824(3) 0.70837(10) 0.0440(5) Uani 1 1 d . . . . .
C00A C 0.3815(3) 0.2397(2) 0.68764(9) 0.0434(5) Uani 1 1 d . . . . .
C00B C 0.5085(3) 0.4208(2) 0.83456(10) 0.0443(6) Uani 1 1 d . . . . .
C00C C 0.5040(3) 0.4386(2) 0.77727(9) 0.0429(5) Uani 1 1 d . . . . .
H00C H 0.5553 0.3672 0.7633 0.051 Uiso 1 1 calc R . . . .
C00D C 0.6746(3) 0.5097(3) 0.67681(11) 0.0495(6) Uani 1 1 d . . . . .
C00E C 0.5136(3) 0.6692(3) 0.67799(10) 0.0465(6) Uani 1 1 d . . . . .
H00E H 0.4490 0.7284 0.6886 0.056 Uiso 1 1 calc R . . . .
C00F C 0.1921(3) 0.6221(3) 0.60125(10) 0.0500(6) Uani 1 1 d . . . . .
H00F H 0.1939 0.6902 0.6241 0.060 Uiso 1 1 calc R . . . .
C00G C 0.5785(3) 0.5653(3) 0.76456(10) 0.0462(6) Uani 1 1 d . . . . .
H00A H 0.5258 0.6368 0.7768 0.055 Uiso 1 1 calc R . . . .
H00B H 0.6737 0.5668 0.7826 0.055 Uiso 1 1 calc R . . . .
C00H C 0.3012(3) 0.6066(3) 0.57005(10) 0.0462(6) Uani 1 1 d . . . . .
C00I C 0.6451(3) 0.5533(3) 0.62819(11) 0.0519(6) Uani 1 1 d . . . . .
H00I H 0.6827 0.5208 0.5995 0.062 Uiso 1 1 calc R . . . .
C00J C 0.0818(3) 0.5359(3) 0.59787(12) 0.0545(7) Uani 1 1 d . . . . .
H00J H 0.0094 0.5459 0.6190 0.065 Uiso 1 1 calc R . . . .
C00K C 0.4559(3) 0.1261(3) 0.69712(11) 0.0542(7) Uani 1 1 d . . . . .
H00K H 0.4544 0.0840 0.7282 0.065 Uiso 1 1 calc R . . . .
C00L C 0.0753(3) 0.4341(3) 0.56386(11) 0.0548(7) Uani 1 1 d . . . . .
C00M C 0.2968(3) 0.5081(3) 0.53509(10) 0.0550(7) Uani 1 1 d . . . . .
H00M H 0.3689 0.4990 0.5138 0.066 Uiso 1 1 calc R . . . .
C00N C 0.4125(4) 0.4830(3) 0.86281(11) 0.0587(7) Uani 1 1 d . . . . .
H00N H 0.3412 0.5340 0.8462 0.070 Uiso 1 1 calc R . . . .
C00O C 0.6111(3) 0.3433(3) 0.86005(11) 0.0546(7) Uani 1 1 d . . . . .
H00O H 0.6746 0.2992 0.8416 0.066 Uiso 1 1 calc R . . . .
C00P C 0.5376(3) 0.1370(3) 0.61314(12) 0.0578(7) Uani 1 1 d . . . . .
C00Q C 0.3840(4) 0.3009(3) 0.64094(11) 0.0585(7) Uani 1 1 d . . . . .
H00Q H 0.3328 0.3762 0.6342 0.070 Uiso 1 1 calc R . . . .
C00R C 0.1835(4) 0.4224(3) 0.53196(12) 0.0605(7) Uani 1 1 d . . . . .
H00R H 0.1798 0.3563 0.5082 0.073 Uiso 1 1 calc R . . . .
C00S C 0.5325(3) 0.0762(3) 0.65963(12) 0.0587(7) Uani 1 1 d . . . . .
H00S H 0.5818 -0.0003 0.6659 0.070 Uiso 1 1 calc R . . . .
C00T C 0.5269(4) 0.3942(3) 0.94015(11) 0.0670(9) Uani 1 1 d . . . . .
H00T H 0.5343 0.3864 0.9756 0.080 Uiso 1 1 calc R . . . .
C00U C 0.6206(4) 0.3303(3) 0.91260(13) 0.0661(8) Uani 1 1 d . . . . .
H00U H 0.6906 0.2781 0.9294 0.079 Uiso 1 1 calc R . . . .
C00V C 0.4623(4) 0.2496(3) 0.60477(12) 0.0649(8) Uani 1 1 d . . . . .
H00V H 0.4645 0.2920 0.5737 0.078 Uiso 1 1 calc R . . . .
C00W C 0.4221(4) 0.4697(4) 0.91514(12) 0.0690(9) Uani 1 1 d . . . . .
H00W H 0.3575 0.5120 0.9337 0.083 Uiso 1 1 calc R . . . .
C00X C 0.7760(4) 0.4039(4) 0.69427(14) 0.0697(9) Uani 1 1 d . . . . .
H00D H 0.8211 0.4231 0.7279 0.105 Uiso 1 1 calc GR . . . .
H00G H 0.8474 0.3962 0.6709 0.105 Uiso 1 1 calc GR . . . .
H00H H 0.7246 0.3247 0.6952 0.105 Uiso 1 1 calc GR . . . .
C00Y C -0.0416(4) 0.3352(4) 0.56222(18) 0.0790(10) Uani 1 1 d . . . . .
H00L H -0.0138 0.2680 0.5862 0.118 Uiso 1 1 calc GR . . . .
H00P H -0.0578 0.2999 0.5284 0.118 Uiso 1 1 calc GR . . . .
H00X H -0.1276 0.3747 0.5711 0.118 Uiso 1 1 calc GR . . . .
C00Z C 0.6236(5) 0.0836(4) 0.57275(17) 0.0841(11) Uani 1 1 d . . . . .
H00Y H 0.7209 0.0726 0.5869 0.126 Uiso 1 1 calc GR . . . .
H H 0.6198 0.1420 0.5444 0.126 Uiso 1 1 calc GR . . . .
HA H 0.5848 0.0024 0.5612 0.126 Uiso 1 1 calc GR . . . .

loop_
_atom_site_aniso_label
_atom_site_aniso_U_11
_atom_site_aniso_U_22
_atom_site_aniso_U_33
_atom_site_aniso_U_23
_atom_site_aniso_U_13
_atom_site_aniso_U_12
S01 0.0418(4) 0.0530(4) 0.0443(4) 0.0023(2) 0.0063(2) -0.0086(2)
S02 0.0570(4) 0.0510(4) 0.0414(4) 0.0062(2) 0.0118(3) 0.0051(3)
O003 0.0715(14) 0.0612(12) 0.0545(11) 0.0079(9) 0.0158(10) -0.0143(10)
O004 0.0721(14) 0.0479(11) 0.0729(13) 0.0065(10) 0.0100(11) 0.0049(10)
O005 0.0385(10) 0.0834(15) 0.0684(13) -0.0061(11) 0.0002(9) -0.0077(10)
O006 0.0705(14) 0.0816(15) 0.0473(11) 0.0125(10) 0.0215(10) 0.0034(11)
N007 0.0394(11) 0.0486(12) 0.0421(11) 0.0020(9) 0.0014(8) 0.0028(9)
N008 0.0471(12) 0.0546(13) 0.0426(11) 0.0026(9) 0.0108(9) 0.0041(10)
C009 0.0382(12) 0.0495(14) 0.0447(13) 0.0009(10) 0.0062(10) -0.0056(10)
C00A 0.0435(13) 0.0429(13) 0.0427(12) 0.0016(10) -0.0012(10) -0.0040(10)
C00B 0.0473(14) 0.0455(13) 0.0398(12) 0.0009(10) 0.0029(10) -0.0073(10)
C00C 0.0427(13) 0.0471(13) 0.0385(12) -0.0009(10) 0.0026(9) 0.0016(10)
C00D 0.0390(13) 0.0551(15) 0.0557(15) 0.0036(12) 0.0116(11) 0.0013(11)
C00E 0.0450(13) 0.0524(14) 0.0432(13) -0.0031(11) 0.0095(10) 0.0006(11)
C00F 0.0556(15) 0.0490(14) 0.0462(14) -0.0058(11) 0.0093(11) 0.0116(12)
C00G 0.0425(13) 0.0531(14) 0.0423(13) -0.0011(10) 0.0010(10) -0.0044(11)
C00H 0.0528(15) 0.0471(13) 0.0387(12) 0.0039(10) 0.0050(10) 0.0103(11)
C00I 0.0468(14) 0.0611(16) 0.0503(14) -0.0009(12) 0.0163(11) 0.0051(12)
C00J 0.0541(15) 0.0535(15) 0.0572(15) -0.0021(12) 0.0127(12) 0.0104(12)
C00K 0.0597(17) 0.0481(15) 0.0526(15) 0.0085(11) -0.0034(12) -0.0008(12)
C00L 0.0570(16) 0.0522(15) 0.0541(15) -0.0001(12) 0.0011(12) 0.0084(13)
C00M 0.0597(17) 0.0648(17) 0.0417(13) -0.0047(12) 0.0105(11) 0.0126(13)
C00N 0.0639(18) 0.0664(18) 0.0454(14) -0.0027(13) 0.0039(12) 0.0083(14)
C00O 0.0527(16) 0.0565(16) 0.0537(15) 0.0093(12) 0.0019(12) -0.0007(12)
C00P 0.0594(17) 0.0503(15) 0.0638(17) -0.0062(13) 0.0068(13) 0.0029(13)
C00Q 0.073(2) 0.0523(16) 0.0507(15) 0.0098(12) 0.0115(14) 0.0167(14)
C00R 0.0705(19) 0.0596(17) 0.0515(15) -0.0148(13) 0.0071(13) 0.0077(15)
C00S 0.0609(18) 0.0457(14) 0.0679(18) 0.0010(13) -0.0011(14) 0.0106(13)
C00T 0.094(3) 0.0665(19) 0.0385(14) 0.0060(13) -0.0006(15) -0.0222(18)
C00U 0.074(2) 0.0652(19) 0.0559(17) 0.0186(14) -0.0083(15) -0.0065(16)
C00V 0.087(2) 0.0578(17) 0.0518(16) 0.0083(13) 0.0176(15) 0.0180(16)
C00W 0.085(2) 0.076(2) 0.0481(16) -0.0106(15) 0.0153(15) -0.0076(18)
C00X 0.0572(18) 0.080(2) 0.073(2) 0.0126(17) 0.0142(15) 0.0228(16)
C00Y 0.073(2) 0.066(2) 0.099(3) -0.0123(19) 0.010(2) -0.0030(18)
C00Z 0.095(3) 0.070(2) 0.092(3) -0.0039(19) 0.034(2) 0.021(2)

loop_
_atom_type_symbol
_atom_type_description
_atom_type_scat_dispersion_real
_atom_type_scat_dispersion_imag
_atom_type_scat_source
C C 0.0181 0.0091 'International Tables Vol C Tables 4.2.6.8 and 6.1.1.4'
H H 0.0000 0.0000 'International Tables Vol C Tables 4.2.6.8 and 6.1.1.4'
N N 0.0311 0.0180 'International Tables Vol C Tables 4.2.6.8 and 6.1.1.4'
O O 0.0492 0.0322 'International Tables Vol C Tables 4.2.6.8 and 6.1.1.4'
S S 0.3331 0.5567 'International Tables Vol C Tables 4.2.6.8 and 6.1.1.4'

loop_
_geom_angle_atom_site_label_1
_geom_angle_atom_site_label_2
_geom_angle_atom_site_label_3
_geom_angle
_geom_angle_site_symmetry_1
_geom_angle_site_symmetry_3
_geom_angle_publ_flag
O003 S01 N007 108.54(12) . . ?
O003 S01 C00A 106.38(13) . . ?
O005 S01 O003 119.45(14) . . ?
O005 S01 N007 105.76(13) . . ?
O005 S01 C00A 109.22(13) . . ?
N007 S01 C00A 106.90(12) . . ?
O004 S02 O006 120.92(15) . . ?
O004 S02 N008 105.89(13) . . ?
O004 S02 C00H 109.29(14) . . ?
O006 S02 N008 105.32(13) . . ?
O006 S02 C00H 109.40(14) . . ?
N008 S02 C00H 104.73(12) . . ?
S01 N007 H007 120.0 . . ?
C00C N007 S01 119.91(18) . . ?
C00C N007 H007 120.0 . . ?
C00E N008 S02 123.13(19) . . ?
C00I N008 S02 124.94(19) . . ?
C00I N008 C00E 108.1(2) . . ?
C00D C009 C00G 127.3(2) . . ?
C00E C009 C00D 107.7(2) . . ?
C00E C009 C00G 124.9(2) . . ?
C00K C00A S01 121.2(2) . . ?
C00Q C00A S01 118.9(2) . . ?
C00Q C00A C00K 119.9(3) . . ?
C00N C00B C00C 121.5(2) . . ?
C00O C00B C00C 120.0(3) . . ?
C00O C00B C00N 118.5(3) . . ?
N007 C00C C00B 112.2(2) . . ?
N007 C00C H00C 108.4 . . ?
N007 C00C C00G 108.7(2) . . ?
C00B C00C H00C 108.4 . . ?
C00B C00C C00G 110.7(2) . . ?
C00G C00C H00C 108.4 . . ?
C009 C00D C00X 126.3(3) . . ?
C00I C00D C009 107.2(2) . . ?
C00I C00D C00X 126.5(3) . . ?
N008 C00E H00E 125.9 . . ?
C009 C00E N008 108.3(2) . . ?
C009 C00E H00E 125.9 . . ?
C00H C00F H00F 120.4 . . ?
C00J C00F H00F 120.4 . . ?
C00J C00F C00H 119.2(3) . . ?
C009 C00G C00C 113.1(2) . . ?
C009 C00G H00A 109.0 . . ?
C009 C00G H00B 109.0 . . ?
C00C C00G H00A 109.0 . . ?
C00C C00G H00B 109.0 . . ?
H00A C00G H00B 107.8 . . ?
C00F C00H S02 119.7(2) . . ?
C00M C00H S02 119.7(2) . . ?
C00M C00H C00F 120.6(3) . . ?
N008 C00I H00I 125.7 . . ?
C00D C00I N008 108.6(2) . . ?
C00D C00I H00I 125.7 . . ?
C00F C00J H00J 119.1 . . ?
C00F C00J C00L 121.8(3) . . ?
C00L C00J H00J 119.1 . . ?
C00A C00K H00K 120.5 . . ?
C00S C00K C00A 119.0(3) . . ?
C00S C00K H00K 120.5 . . ?
C00J C00L C00R 118.0(3) . . ?
C00J C00L C00Y 121.7(3) . . ?
C00R C00L C00Y 120.2(3) . . ?
C00H C00M H00M 120.4 . . ?
C00H C00M C00R 119.3(3) . . ?
C00R C00M H00M 120.4 . . ?
C00B C00N H00N 119.7 . . ?
C00W C00N C00B 120.6(3) . . ?
C00W C00N H00N 119.7 . . ?
C00B C00O H00O 119.6 . . ?
C00B C00O C00U 120.8(3) . . ?
C00U C00O H00O 119.6 . . ?
C00S C00P C00Z 121.6(3) . . ?
C00V C00P C00S 117.8(3) . . ?
C00V C00P C00Z 120.6(3) . . ?
C00A C00Q H00Q 120.2 . . ?
C00V C00Q C00A 119.6(3) . . ?
C00V C00Q H00Q 120.2 . . ?
C00L C00R H00R 119.5 . . ?
C00M C00R C00L 121.1(3) . . ?
C00M C00R H00R 119.5 . . ?
C00K C00S H00S 119.1 . . ?
C00P C00S C00K 121.8(3) . . ?
C00P C00S H00S 119.1 . . ?
C00U C00T H00T 120.1 . . ?
C00U C00T C00W 119.7(3) . . ?
C00W C00T H00T 120.1 . . ?
C00O C00U H00U 119.9 . . ?
C00T C00U C00O 120.2(3) . . ?
C00T C00U H00U 119.9 . . ?
C00P C00V H00V 119.1 . . ?
C00Q C00V C00P 121.8(3) . . ?
C00Q C00V H00V 119.1 . . ?
C00N C00W C00T 120.2(3) . . ?
C00N C00W H00W 119.9 . . ?
C00T C00W H00W 119.9 . . ?
C00D C00X H00D 109.5 . . ?
C00D C00X H00G 109.5 . . ?
C00D C00X H00H 109.5 . . ?
H00D C00X H00G 109.5 . . ?
H00D C00X H00H 109.5 . . ?
H00G C00X H00H 109.5 . . ?
C00L C00Y H00L 109.5 . . ?
C00L C00Y H00P 109.5 . . ?
C00L C00Y H00X 109.5 . . ?
H00L C00Y H00P 109.5 . . ?
H00L C00Y H00X 109.5 . . ?
H00P C00Y H00X 109.5 . . ?
C00P C00Z H00Y 109.5 . . ?
C00P C00Z H 109.5 . . ?
C00P C00Z HA 109.5 . . ?
H00Y C00Z H 109.5 . . ?
H00Y C00Z HA 109.5 . . ?
H C00Z HA 109.5 . . ?

loop_
_geom_bond_atom_site_label_1
_geom_bond_atom_site_label_2
_geom_bond_distance
_geom_bond_site_symmetry_2
_geom_bond_publ_flag
S01 O003 1.435(2) . ?
S01 O005 1.424(2) . ?
S01 N007 1.615(2) . ?
S01 C00A 1.759(3) . ?
S02 O004 1.417(2) . ?
S02 O006 1.429(2) . ?
S02 N008 1.666(2) . ?
S02 C00H 1.751(3) . ?
N007 H007 0.8600 . ?
N007 C00C 1.470(3) . ?
N008 C00E 1.390(3) . ?
N008 C00I 1.389(4) . ?
C009 C00D 1.434(4) . ?
C009 C00E 1.358(4) . ?
C009 C00G 1.501(4) . ?
C00A C00K 1.387(4) . ?
C00A C00Q 1.386(4) . ?
C00B C00C 1.513(3) . ?
C00B C00N 1.390(4) . ?
C00B C00O 1.380(4) . ?
C00C H00C 0.9800 . ?
C00C C00G 1.551(4) . ?
C00D C00I 1.357(4) . ?
C00D C00X 1.501(4) . ?
C00E H00E 0.9300 . ?
C00F H00F 0.9300 . ?
C00F C00H 1.392(4) . ?
C00F C00J 1.371(4) . ?
C00G H00A 0.9700 . ?
C00G H00B 0.9700 . ?
C00H C00M 1.376(4) . ?
C00I H00I 0.9300 . ?
C00J H00J 0.9300 . ?
C00J C00L 1.385(4) . ?
C00K H00K 0.9300 . ?
C00K C00S 1.383(4) . ?
C00L C00R 1.392(4) . ?
C00L C00Y 1.507(5) . ?
C00M H00M 0.9300 . ?
C00M C00R 1.389(5) . ?
C00N H00N 0.9300 . ?
C00N C00W 1.376(4) . ?
C00O H00O 0.9300 . ?
C00O C00U 1.381(4) . ?
C00P C00S 1.382(5) . ?
C00P C00V 1.379(4) . ?
C00P C00Z 1.509(5) . ?
C00Q H00Q 0.9300 . ?
C00Q C00V 1.372(4) . ?
C00R H00R 0.9300 . ?
C00S H00S 0.9300 . ?
C00T H00T 0.9300 . ?
C00T C00U 1.373(5) . ?
C00T C00W 1.376(5) . ?
C00U H00U 0.9300 . ?
C00V H00V 0.9300 . ?
C00W H00W 0.9300 . ?
C00X H00D 0.9600 . ?
C00X H00G 0.9600 . ?
C00X H00H 0.9600 . ?
C00Y H00L 0.9600 . ?
C00Y H00P 0.9600 . ?
C00Y H00X 0.9600 . ?
C00Z H00Y 0.9600 . ?
C00Z H 0.9600 . ?
C00Z HA 0.9600 . ?
